data_1549185
loop_
_publ_author_name
'Xue, Chen'
'Yao, Zhi-Yuan'
'Zhang, Jin'
'Liu, Wen-Long'
'Liu, Jian-Lan'
'Ren, Xiao-Ming'

_publ_section_title
;
 Extra thermo- and water-stable one-dimensional organic-inorganic hybrid
 perovskite [N-methyldabconium]PbI<sub>3</sub> showing switchable
 dielectric behaviour, conductivity and bright yellow-green emission.
;
_journal_issue 34
_journal_name_full 'Chemical communications (Cambridge, England)'
_journal_page_first 4321
_journal_page_last 4324
_journal_paper_doi 10.1039/c8cc00786a
_journal_volume 54
_journal_year 2018
_chemical_formula_moiety 'I3 Pb, C7 H15 N2'
_chemical_formula_sum 'C7 H15 I3 N2 Pb'
_chemical_formula_weight 715.11
_space_group_crystal_system orthorhombic
_space_group_IT_number 61
_space_group_name_Hall '-P 2ac 2ab'
_space_group_name_H-M_alt 'P b c a'
_symmetry_space_group_name_Hall '-P 2ac 2ab'
_symmetry_space_group_name_H-M 'P b c a'
_atom_sites_solution_hydrogens geom
_audit_creation_method SHELXL-2014/7
_audit_update_record
;
2018-01-28 deposited with the CCDC.
2018-04-04 downloaded from the CCDC.
;
_cell_angle_alpha 90
_cell_angle_beta 90
_cell_angle_gamma 90
_cell_formula_units_Z 8
_cell_length_a 18.6221(7)
_cell_length_b 8.0211(3)
_cell_length_c 20.4046(7)
_cell_measurement_reflns_used 3540
_cell_measurement_temperature 293(2)
_cell_measurement_theta_max 27.586
_cell_measurement_theta_min 2.276
_cell_volume 3047.83(19)
_computing_cell_refinement 'Bruker SMART'
_computing_data_collection 'Bruker SMART'
_computing_data_reduction 'Bruker SAINT'
_computing_molecular_graphics 'Bruker SHELXTL'
_computing_publication_material 'Bruker SHELXTL'
_computing_structure_refinement 'SHELXL-2014/7 (Sheldrick, 2014)'
_computing_structure_solution 'Bruker SHELXTL'
_diffrn_ambient_temperature 293(2)
_diffrn_measured_fraction_theta_full 0.999
_diffrn_measured_fraction_theta_max 0.995
_diffrn_measurement_device_type 'CCD area detector'
_diffrn_measurement_method 'phi and omega scans'
_diffrn_radiation_type MoK\a
_diffrn_radiation_wavelength 0.71073
_diffrn_reflns_av_R_equivalents 0.0468
_diffrn_reflns_av_unetI/netI 0.0331
_diffrn_reflns_Laue_measured_fraction_full 0.999
_diffrn_reflns_Laue_measured_fraction_max 0.995
_diffrn_reflns_limit_h_max 24
_diffrn_reflns_limit_h_min -20
_diffrn_reflns_limit_k_max 10
_diffrn_reflns_limit_k_min -10
_diffrn_reflns_limit_l_max 26
_diffrn_reflns_limit_l_min -26
_diffrn_reflns_number 25874
_diffrn_reflns_point_group_measured_fraction_full 0.999
_diffrn_reflns_point_group_measured_fraction_max 0.995
_diffrn_reflns_theta_full 25.242
_diffrn_reflns_theta_max 27.586
_diffrn_reflns_theta_min 2.276
_exptl_absorpt_coefficient_mu 17.119
_exptl_absorpt_correction_T_max 0.425
_exptl_absorpt_correction_T_min 0.303
_exptl_absorpt_correction_type multi-scan
_exptl_crystal_colour 'light yellow'
_exptl_crystal_density_diffrn 3.117
_exptl_crystal_description rod
_exptl_crystal_F_000 2460
_exptl_crystal_size_max 0.100
_exptl_crystal_size_mid 0.060
_exptl_crystal_size_min 0.050
_refine_diff_density_max 0.713
_refine_diff_density_min -0.798
_refine_diff_density_rms 0.151
_refine_ls_extinction_coef 0.00082(2)
_refine_ls_extinction_expression Fc^*^=kFc[1+0.001xFc^2^\l^3^/sin(2\q)]^-1/4^
_refine_ls_extinction_method 'SHELXL-2014/7 (Sheldrick 2014'
_refine_ls_goodness_of_fit_ref 1.019
_refine_ls_hydrogen_treatment constr
_refine_ls_matrix_type full
_refine_ls_number_parameters 120
_refine_ls_number_reflns 3524
_refine_ls_number_restraints 0
_refine_ls_restrained_S_all 1.019
_refine_ls_R_factor_all 0.0547
_refine_ls_R_factor_gt 0.0275
_refine_ls_shift/su_max 0.001
_refine_ls_shift/su_mean 0.000
_refine_ls_structure_factor_coef Fsqd
_refine_ls_weighting_details 'w=1/[\s^2^(Fo^2^)+(0.0175P)^2^+0.9238P] where P=(Fo^2^+2Fc^2^)/3'
_refine_ls_weighting_scheme calc
_refine_ls_wR_factor_gt 0.0424
_refine_ls_wR_factor_ref 0.0472
_reflns_Friedel_coverage 0.000
_reflns_number_gt 2493
_reflns_number_total 3524
_reflns_threshold_expression 'I > 2\s(I)'
_cod_data_source_file c8cc00786a2.cif
_cod_data_source_block 1
_cod_depositor_comments 'Adding full bibliography for 1549184--1549185.cif.'
_cod_database_code 1549185
_shelx_shelxl_version_number 2014/7
_shelx_space_group_comment
; 
The symmetry employed for this shelxl refinement is uniquely defined 
by the following loop, which should always be used as a source of 
symmetry information in preference to the above space-group names. 
They are only intended as comments. 
;

loop_
_space_group_symop_operation_xyz
'x, y, z'
'-x+1/2, -y, z+1/2'
'-x, y+1/2, -z+1/2'
'x+1/2, -y+1/2, -z'
'-x, -y, -z'
'x-1/2, y, -z-1/2'
'x, -y-1/2, z-1/2'
'-x-1/2, y-1/2, z'

loop_
_atom_site_label
_atom_site_type_symbol
_atom_site_fract_x
_atom_site_fract_y
_atom_site_fract_z
_atom_site_U_iso_or_equiv
_atom_site_adp_type
_atom_site_occupancy
_atom_site_site_symmetry_order
_atom_site_calc_flag
_atom_site_refinement_flags_posn
_atom_site_refinement_flags_adp
Pb1 Pb 0.24997(2) 0.89873(2) 0.39810(2) 0.03573(7) Uani 1 1 d . .
I1 I 0.11351(2) 1.14354(4) 0.40348(2) 0.04166(10) Uani 1 1 d . .
I2 I 0.19573(2) 0.64644(4) 0.28547(2) 0.04118(10) Uani 1 1 d . .
I3 I 0.32324(2) 1.14608(4) 0.50324(2) 0.05213(11) Uani 1 1 d . .
N1 N 0.91209(19) 0.8191(4) 0.36922(18) 0.0332(9) Uani 1 1 d . .
N2 N 0.9613(2) 0.5659(5) 0.3099(2) 0.0510(11) Uani 1 1 d . .
C1 C 0.8846(3) 0.9700(7) 0.4045(3) 0.0694(17) Uani 1 1 d . .
H1A H 0.9243 1.0391 0.4172 0.104 Uiso 1 1 calc R U
H1B H 0.8587 0.9358 0.4429 0.104 Uiso 1 1 calc R U
H1C H 0.8533 1.0316 0.3761 0.104 Uiso 1 1 calc R U
C2 C 0.8522(3) 0.7101(6) 0.3478(3) 0.0552(15) Uani 1 1 d . .
H2A H 0.8211 0.7702 0.3178 0.066 Uiso 1 1 calc R U
H2B H 0.8238 0.6762 0.3854 0.066 Uiso 1 1 calc R U
C3 C 0.8833(3) 0.5571(7) 0.3139(3) 0.0702(17) Uani 1 1 d . .
H3A H 0.8695 0.4578 0.3379 0.084 Uiso 1 1 calc R U
H3B H 0.8635 0.5486 0.2700 0.084 Uiso 1 1 calc R U
C4 C 0.9608(3) 0.7219(6) 0.4140(2) 0.0489(13) Uani 1 1 d . .
H4A H 0.9343 0.6844 0.4523 0.059 Uiso 1 1 calc R U
H4B H 1.0002 0.7917 0.4286 0.059 Uiso 1 1 calc R U
C5 C 0.9896(3) 0.5718(7) 0.3758(3) 0.0603(15) Uani 1 1 d . .
H5A H 1.0416 0.5781 0.3739 0.072 Uiso 1 1 calc R U
H5B H 0.9768 0.4700 0.3986 0.072 Uiso 1 1 calc R U
C6 C 0.9541(3) 0.8716(6) 0.3114(2) 0.0443(13) Uani 1 1 d . .
H6A H 0.9942 0.9403 0.3252 0.053 Uiso 1 1 calc R U
H6B H 0.9241 0.9372 0.2823 0.053 Uiso 1 1 calc R U
C7 C 0.9820(3) 0.7173(7) 0.2752(2) 0.0527(14) Uani 1 1 d . .
H7A H 0.9624 0.7149 0.2312 0.063 Uiso 1 1 calc R U
H7B H 1.0339 0.7227 0.2719 0.063 Uiso 1 1 calc R U

loop_
_atom_site_aniso_label
_atom_site_aniso_U_11
_atom_site_aniso_U_22
_atom_site_aniso_U_33
_atom_site_aniso_U_23
_atom_site_aniso_U_13
_atom_site_aniso_U_12
Pb1 0.04267(12) 0.02648(10) 0.03804(12) -0.00081(8) -0.00024(10) -0.00073(7)
I1 0.03657(18) 0.04646(19) 0.0420(2) -0.00225(17) -0.00055(15) 0.00010(15)
I2 0.0441(2) 0.04002(17) 0.0394(2) -0.00021(16) -0.00995(15) -0.00100(15)
I3 0.0707(2) 0.03816(18) 0.0475(2) -0.00072(17) -0.02303(18) -0.00059(18)
N1 0.039(2) 0.033(2) 0.028(2) -0.0005(17) 0.0035(18) 0.0058(17)
N2 0.060(3) 0.044(3) 0.049(3) -0.008(2) 0.005(2) 0.013(2)
C1 0.091(5) 0.059(4) 0.057(4) -0.011(3) 0.010(3) 0.027(3)
C2 0.037(3) 0.066(4) 0.063(4) -0.004(3) -0.002(3) -0.012(3)
C3 0.083(5) 0.050(4) 0.077(4) -0.011(3) -0.002(4) -0.021(3)
C4 0.063(3) 0.054(3) 0.030(3) 0.005(3) -0.007(3) 0.006(3)
C5 0.062(4) 0.056(3) 0.063(4) 0.009(3) 0.002(3) 0.024(3)
C6 0.052(3) 0.044(3) 0.037(3) 0.008(2) 0.002(3) -0.003(2)
C7 0.056(3) 0.070(4) 0.032(3) 0.001(3) 0.012(3) 0.009(3)

loop_
_atom_type_symbol
_atom_type_description
_atom_type_scat_dispersion_real
_atom_type_scat_dispersion_imag
_atom_type_scat_source
C C 0.0033 0.0016 'International Tables Vol C Tables 4.2.6.8 and 6.1.1.4'
H H 0.0000 0.0000 'International Tables Vol C Tables 4.2.6.8 and 6.1.1.4'
N N 0.0061 0.0033 'International Tables Vol C Tables 4.2.6.8 and 6.1.1.4'
I I -0.4742 1.8119 'International Tables Vol C Tables 4.2.6.8 and 6.1.1.4'
Pb Pb -3.3944 10.1111 'International Tables Vol C Tables 4.2.6.8 and 6.1.1.4'

loop_
_geom_angle_atom_site_label_1
_geom_angle_atom_site_label_2
_geom_angle_atom_site_label_3
_geom_angle
_geom_angle_site_symmetry_1
_geom_angle_site_symmetry_3
I2 Pb1 I1 83.977(9) 8_665 .
I2 Pb1 I2 88.672(10) 8_665 .
I1 Pb1 I2 99.215(9) . .
I2 Pb1 I3 87.825(10) 8_665 .
I1 Pb1 I3 86.325(9) . .
I2 Pb1 I3 173.102(11) . .
I2 Pb1 I3 173.201(11) 8_665 8_655
I1 Pb1 I3 91.535(10) . 8_655
I2 Pb1 I3 87.005(10) . 8_655
I3 Pb1 I3 97.005(12) . 8_655
I2 Pb1 I1 99.624(9) 8_665 8_655
I1 Pb1 I1 175.951(13) . 8_655
I2 Pb1 I1 82.789(9) . 8_655
I3 Pb1 I1 91.941(10) . 8_655
I3 Pb1 I1 85.041(9) 8_655 8_655
Pb1 I1 Pb1 76.479(7) . 8_665
Pb1 I2 Pb1 77.230(8) 8_655 .
Pb1 I3 Pb1 76.531(8) . 8_665
C6 N1 C2 109.3(4) . .
C6 N1 C1 109.5(4) . .
C2 N1 C1 111.2(4) . .
C6 N1 C4 108.3(4) . .
C2 N1 C4 109.1(4) . .
C1 N1 C4 109.4(4) . .
C5 N2 C3 108.4(4) . .
C5 N2 C7 109.2(4) . .
C3 N2 C7 109.3(4) . .
N1 C2 C3 108.8(4) . .
N2 C3 C2 111.4(4) . .
N1 C4 C5 108.0(4) . .
N2 C5 C4 111.8(4) . .
N1 C6 C7 109.5(4) . .
N2 C7 C6 110.4(4) . .

loop_
_geom_bond_atom_site_label_1
_geom_bond_atom_site_label_2
_geom_bond_distance
_geom_bond_site_symmetry_2
Pb1 I2 3.2020(4) 8_665
Pb1 I1 3.2134(4) .
Pb1 I2 3.2244(4) .
Pb1 I3 3.2250(4) .
Pb1 I3 3.2507(4) 8_655
Pb1 I1 3.2658(4) 8_655
I1 Pb1 3.2658(4) 8_665
I2 Pb1 3.2019(4) 8_655
I3 Pb1 3.2507(4) 8_665
N1 C6 1.477(5) .
N1 C2 1.484(6) .
N1 C1 1.498(6) .
N1 C4 1.505(6) .
N2 C5 1.444(6) .
N2 C3 1.456(6) .
N2 C7 1.457(6) .
C2 C3 1.523(7) .
C4 C5 1.533(7) .
C6 C7 1.532(6) .
